data_4322235
loop_
_publ_author_name
'Henk Hagen'
'Antonio Barbon'
'Ernst E. van Faassen'
'Bert T. G. Lutz'
'Jaap Boersma'
'Anthony L. Spek'
'Gerard van Koten'

_publ_contact_author_address
;
    Bijvoet Center for Biomolecular Research
    Department of Crystal and Structural Chemistry
    Utrecht University
    Padualaan 8
    3584 CH Utrecht
    The Netherlands
;
_publ_contact_author_email spea@chem.uu.nl
_publ_contact_author_fax '+31 30 2533940'
_publ_contact_author_name '   Dr. A.L. Spek'
_publ_contact_author_phone '+31 30 2532538'
_publ_section_title
;
 Synthesis and Characterization of O,N-Chelated Vanadium(IV) Oxo Phenolate
 Complexes: Electronic Effect of Meta and Para Substituents on the
 Vanadium Center
;
_journal_name_full 'Inorganic Chemistry'
_journal_page_first 4079
_journal_page_last 4086
_journal_paper_doi 10.1021/ic9901564
_journal_volume 38
_journal_year 1999
_chemical_compound_source 'see text'
_chemical_formula_moiety 'C13 H22 Cl2 N2 O2 V, 0.5(C H2 Cl2)'
_chemical_formula_sum 'C13.5 H23 Cl3 N2 O2 V'
_chemical_formula_weight 402.63
_chemical_name_systematic
;
 ?
;
_space_group_IT_number 15
_symmetry_cell_setting monoclinic
_symmetry_space_group_name_Hall '-C 2yc'
_symmetry_space_group_name_H-M 'C 1 2/c 1'
_cell_angle_alpha 90
_cell_angle_beta 113.206(5)
_cell_angle_gamma 90
_cell_formula_units_Z 8
_cell_length_a 17.9977(15)
_cell_length_b 15.7445(9)
_cell_length_c 14.4986(6)
_cell_measurement_reflns_used 25
_cell_measurement_temperature 225
_cell_measurement_theta_max 27.5
_cell_measurement_theta_min 1.8
_cell_volume 3776.0(4)
_computing_cell_refinement 'SET4 (de Boer & Duisenberg, 1984)'
_computing_data_collection 'Locally modified CAD4-Version 5 Software'
_computing_data_reduction 'HELENA (Spek, 1997)'
_computing_publication_material 'PLATON (Spek, 1990)'
_computing_structure_refinement 'SHELXL-97 (Sheldrick, 1997)'
_computing_structure_solution DIRDIF
_diffrn_ambient_temperature 225
_diffrn_measurement_device_type CAD4T
_diffrn_measurement_method omega-scan
_diffrn_radiation_monochromator graphite
_diffrn_radiation_source 'Rotating Anode'
_diffrn_radiation_type 'Mo K\a'
_diffrn_radiation_wavelength 0.71073
_diffrn_reflns_av_R_equivalents 0.0420
_diffrn_reflns_av_sigmaI/netI 0.0500
_diffrn_reflns_limit_h_max 23
_diffrn_reflns_limit_h_min -21
_diffrn_reflns_limit_k_max 20
_diffrn_reflns_limit_k_min 0
_diffrn_reflns_limit_l_max 14
_diffrn_reflns_limit_l_min -18
_diffrn_reflns_number 6721
_diffrn_reflns_theta_max 27.48
_diffrn_reflns_theta_min 1.79
_exptl_absorpt_coefficient_mu 0.96
_exptl_absorpt_correction_T_max 0.76
_exptl_absorpt_correction_T_min 0.66
_exptl_absorpt_correction_type numerical
_exptl_absorpt_process_details 'de Meulenaer & Tompa'
_exptl_crystal_colour blue
_exptl_crystal_density_diffrn 1.416
_exptl_crystal_density_method 'Not Measured'
_exptl_crystal_description block
_exptl_crystal_F_000 1664
_exptl_crystal_size_max 0.65
_exptl_crystal_size_mid 0.38
_exptl_crystal_size_min 0.30
_refine_diff_density_max 0.668
_refine_diff_density_min -0.642
_refine_diff_density_rms 0.058
_refine_ls_abs_structure_details none
_refine_ls_abs_structure_Flack none
_refine_ls_extinction_method none
_refine_ls_goodness_of_fit_ref 1.028
_refine_ls_hydrogen_treatment 'H-atom refinement: see text '
_refine_ls_matrix_type full
_refine_ls_number_parameters 201
_refine_ls_number_reflns 4329
_refine_ls_number_restraints 0
_refine_ls_restrained_S_all 1.028
_refine_ls_R_factor_all 0.0588
_refine_ls_R_factor_gt 0.0416
_refine_ls_shift/su_max 0.001
_refine_ls_shift/su_mean 0.000
_refine_ls_structure_factor_coef Fsqd
_refine_ls_weighting_scheme calc
_refine_ls_wR_factor_gt 0.1010
_refine_ls_wR_factor_ref 0.1104
_reflns_number_gt 3369
_reflns_number_total 4329
_reflns_threshold_expression I>2sigma(I)
_cod_data_source_file ic9901564_2.cif
_cod_data_source_block s1661c
_cod_depositor_comments
;
The following automatic conversions were performed:

'_exptl_absorpt_correction_type' value 'Numerical' changed to
'numerical' according to the built-in table from CIF Core dictionary
named 'cif_core.dic' version 2.4.1 from 2010-06-29.

Automatic conversion script
Id: cif_fix_values 1673 2011-04-08 12:14:43Z adriana 

2020-10-30
Z value and formula fixed to values more according to usual
chemical conventions.                 miguel
;
_cod_original_formula_sum 'C27 H46 Cl6 N4 O4 V2'
_cod_original_formula_weight 805.26
_cod_original_formula_moiety '2(C13 H22 Cl2 N2 O2 V), C H2 Cl2'
_cod_original_formula_units_Z 4
_cod_original_sg_symbol_H-M 'C 2/c'
_cod_database_code 4322235

loop_
_symmetry_equiv_pos_as_xyz
x,y,z
-x,y,1/2-z
-x,-y,-z
x,-y,1/2+z
1/2+x,1/2+y,z
1/2-x,1/2+y,1/2-z
1/2-x,1/2-y,-z
1/2+x,1/2-y,1/2+z

loop_
_atom_site_aniso_label
_atom_site_aniso_U_11
_atom_site_aniso_U_22
_atom_site_aniso_U_33
_atom_site_aniso_U_23
_atom_site_aniso_U_13
_atom_site_aniso_U_12
V1 0.0375(2) 0.0324(2) 0.0281(2) -0.0040(2) 0.0146(2) -0.0059(2)
Cl1 0.0508(4) 0.0549(4) 0.1130(7) -0.0247(5) 0.0467(5) -0.0093(3)
Cl2 0.0656(4) 0.0301(3) 0.0519(4) -0.0009(3) 0.0343(3) -0.0013(3)
O1 0.0591(12) 0.0454(10) 0.0300(9) -0.0004(7) 0.0129(8) -0.0090(9)
O2 0.0514(10) 0.0312(8) 0.0313(8) -0.0037(7) 0.0224(8) -0.0046(7)
N1 0.0412(11) 0.0323(10) 0.0393(11) -0.0023(9) 0.0161(9) -0.0085(9)
N2 0.0396(11) 0.0451(12) 0.0306(10) 0.0084(9) 0.0159(9) 0.0065(9)
C1 0.0286(11) 0.0361(12) 0.0305(11) -0.0036(9) 0.0091(9) 0.0032(9)
C2 0.0289(12) 0.0360(12) 0.0442(14) -0.0044(10) 0.0099(10) 0.0024(10)
C3 0.0365(14) 0.0359(14) 0.078(2) -0.0117(13) 0.0192(14) 0.0048(11)
C4 0.0406(15) 0.0561(19) 0.084(2) -0.0279(16) 0.0312(15) 0.0050(13)
C5 0.0343(13) 0.0659(19) 0.0487(15) -0.0140(13) 0.0206(12) 0.0073(13)
C6 0.0264(11) 0.0478(14) 0.0344(12) -0.0039(10) 0.0090(10) 0.0068(10)
C7 0.0474(15) 0.0307(12) 0.0499(15) 0.0037(11) 0.0152(12) -0.0027(11)
C8 0.074(2) 0.0485(17) 0.0622(19) -0.0009(14) 0.0410(17) -0.0190(15)
C9 0.0359(13) 0.0455(15) 0.0511(16) -0.0121(12) 0.0123(12) -0.0072(11)
C10 0.0366(13) 0.0530(16) 0.0380(13) 0.0059(11) 0.0195(11) 0.0068(11)
C11 0.0401(14) 0.0649(19) 0.0449(15) 0.0111(13) 0.0141(12) 0.0123(13)
C12 0.0623(18) 0.0493(16) 0.0548(17) 0.0150(13) 0.0304(15) 0.0013(14)
C13 0.103(3) 0.081(3) 0.165(5) -0.058(3) 0.092(3) -0.004(2)
Cl3 0.0697(6) 0.1444(10) 0.0620(5) 0.0198(6) 0.0306(5) 0.0019(6)
C14 0.046(2) 0.097(4) 0.056(3) 0.0000 0.019(2) 0.0000

loop_
_atom_site_label
_atom_site_type_symbol
_atom_site_thermal_displace_type
_atom_site_fract_x
_atom_site_fract_y
_atom_site_fract_z
_atom_site_occupancy
_atom_site_U_iso_or_equiv
V1 V Uani 0.16903(2) 0.15010(3) 0.16495(3) 1.000 0.0321(1)
Cl1 Cl Uani 0.28976(5) 0.10646(5) 0.15952(8) 1.000 0.0684(3)
Cl2 Cl Uani 0.14066(4) 0.00492(4) 0.18817(5) 1.000 0.0457(2)
O1 O Uani 0.10491(12) 0.17059(12) 0.05591(13) 1.000 0.0463(6)
O2 O Uani 0.12314(11) 0.16788(10) 0.26157(12) 1.000 0.0361(5)
N1 N Uani 0.21642(13) 0.27724(13) 0.19991(15) 1.000 0.0375(6)
N2 N Uani 0.11866(13) 0.06197(14) 0.40042(15) 1.000 0.0378(6)
C1 C Uani 0.11333(14) 0.23442(15) 0.31342(17) 1.000 0.0325(7)
C2 C Uani 0.12835(14) 0.31758(16) 0.29137(19) 1.000 0.0378(7)
C3 C Uani 0.11733(16) 0.38319(18) 0.3489(3) 1.000 0.0512(9)
C4 C Uani 0.09252(18) 0.3687(2) 0.4266(3) 1.000 0.0582(10)
C5 C Uani 0.07872(16) 0.2859(2) 0.4472(2) 1.000 0.0483(9)
C6 C Uani 0.08816(14) 0.21829(17) 0.39152(18) 1.000 0.0371(7)
C7 C Uani 0.15220(17) 0.33470(16) 0.2059(2) 1.000 0.0439(8)
C8 C Uani 0.2401(2) 0.3112(2) 0.1198(2) 1.000 0.0572(11)
C9 C Uani 0.28828(16) 0.27951(17) 0.2964(2) 1.000 0.0457(8)
C10 C Uani 0.06423(16) 0.13035(17) 0.4096(2) 1.000 0.0410(8)
C11 C Uani 0.20250(17) 0.0704(2) 0.4763(2) 1.000 0.0508(9)
C12 C Uani 0.0844(2) -0.02321(19) 0.4031(2) 1.000 0.0532(10)
C13 C Uani 0.0812(3) 0.4414(3) 0.4877(4) 1.000 0.104(2)
Cl3 Cl Uani 0.47247(6) 0.22915(9) 0.14169(7) 1.000 0.0906(4)
C14 C Uani 0.50000 0.1667(4) 0.25000 1.000 0.0667(18)
H1 H Uiso 0.12260 0.07100 0.33590 1.000 0.050(8)
H3 H Uiso 0.12700 0.43870 0.33480 1.000 0.0610
H5 H Uiso 0.06270 0.27530 0.49980 1.000 0.0580
H7A H Uiso 0.17120 0.39290 0.21080 1.000 0.0530
H7B H Uiso 0.10460 0.32970 0.14390 1.000 0.0530
H8A H Uiso 0.25900 0.36850 0.13570 1.000 0.0860
H8B H Uiso 0.19410 0.31030 0.05680 1.000 0.0860
H8C H Uiso 0.28240 0.27670 0.11490 1.000 0.0860
H9A H Uiso 0.30440 0.33740 0.31400 1.000 0.0680
H9B H Uiso 0.33180 0.24870 0.28950 1.000 0.0680
H9C H Uiso 0.27500 0.25390 0.34810 1.000 0.0680
H10A H Uiso 0.06400 0.12810 0.47640 1.000 0.0490
H10B H Uiso 0.00960 0.11920 0.36190 1.000 0.0490
H11A H Uiso 0.22280 0.12590 0.47180 1.000 0.0760
H11B H Uiso 0.23610 0.02820 0.46420 1.000 0.0760
H11C H Uiso 0.20290 0.06240 0.54220 1.000 0.0760
H12A H Uiso 0.11770 -0.06590 0.39120 1.000 0.0800
H12B H Uiso 0.03070 -0.02660 0.35210 1.000 0.0800
H12C H Uiso 0.08270 -0.03230 0.46770 1.000 0.0800
H13A H Uiso 0.11030 0.42970 0.55780 1.000 0.1560
H13B H Uiso 0.02480 0.44790 0.47380 1.000 0.1560
H13C H Uiso 0.10140 0.49280 0.47040 1.000 0.1560
H14A H Uiso 0.45500 0.13050 0.24500 1.000 0.0800

loop_
_atom_type_symbol
_atom_type_description
_atom_type_scat_dispersion_real
_atom_type_scat_dispersion_imag
_atom_type_scat_source
V V 0.3005 0.5294 'International Tables Vol C Tables 4.2.6.8 and 6.1.1.4'
O O 0.0106 0.0060 'International Tables Vol C Tables 4.2.6.8 and 6.1.1.4'
N N 0.0061 0.0033 'International Tables Vol C Tables 4.2.6.8 and 6.1.1.4'
Cl Cl 0.1484 0.1585 'International Tables Vol C Tables 4.2.6.8 and 6.1.1.4'
H H 0.0000 0.0000 'International Tables Vol C Tables 4.2.6.8 and 6.1.1.4'
C C 0.0033 0.0016 'International Tables Vol C Tables 4.2.6.8 and 6.1.1.4'

loop_
_geom_angle_atom_site_label_1
_geom_angle_atom_site_label_2
_geom_angle_atom_site_label_3
_geom_angle
_geom_angle_site_symmetry_1
_geom_angle_site_symmetry_2
_geom_angle_site_symmetry_3
_geom_angle_publ_flag
Cl1 V1 Cl2 88.65(3) . . . yes
Cl1 V1 O1 110.65(9) . . . yes
Cl1 V1 O2 138.98(6) . . . yes
Cl1 V1 N1 89.65(7) . . . yes
Cl2 V1 O1 102.91(8) . . . yes
Cl2 V1 O2 81.88(5) . . . yes
Cl2 V1 N1 159.96(6) . . . yes
O1 V1 O2 110.37(10) . . . yes
O1 V1 N1 96.37(9) . . . yes
O2 V1 N1 86.37(8) . . . yes
V1 O2 C1 135.84(16) . . . yes
V1 N1 C7 109.37(17) . . . yes
V1 N1 C8 111.04(16) . . . yes
V1 N1 C9 111.15(15) . . . yes
C7 N1 C8 107.1(2) . . . yes
C7 N1 C9 109.7(2) . . . yes
C8 N1 C9 108.4(2) . . . yes
C10 N2 C11 112.3(2) . . . yes
C10 N2 C12 110.8(2) . . . yes
C11 N2 C12 111.9(2) . . . yes
C12 N2 H1 110.17 . . . no
C10 N2 H1 106.13 . . . no
C11 N2 H1 105.14 . . . no
O2 C1 C2 121.5(2) . . . yes
C2 C1 C6 120.5(2) . . . no
O2 C1 C6 117.9(2) . . . yes
C3 C2 C7 121.4(2) . . . no
C1 C2 C7 120.3(2) . . . no
C1 C2 C3 118.2(3) . . . no
C2 C3 C4 122.3(3) . . . no
C3 C4 C5 118.3(3) . . . no
C3 C4 C13 120.9(3) . . . no
C5 C4 C13 120.7(4) . . . no
C4 C5 C6 121.7(3) . . . no
C1 C6 C10 121.0(2) . . . no
C1 C6 C5 119.0(2) . . . no
C5 C6 C10 119.8(2) . . . no
N1 C7 C2 114.9(2) . . . yes
N2 C10 C6 113.9(2) . . . yes
C2 C3 H3 118.91 . . . no
C4 C3 H3 118.83 . . . no
C4 C5 H5 119.11 . . . no
C6 C5 H5 119.22 . . . no
N1 C7 H7A 108.48 . . . no
N1 C7 H7B 108.50 . . . no
C2 C7 H7A 108.61 . . . no
C2 C7 H7B 108.54 . . . no
H7A C7 H7B 107.54 . . . no
N1 C8 H8A 109.53 . . . no
N1 C8 H8B 109.43 . . . no
N1 C8 H8C 109.53 . . . no
H8A C8 H8B 109.46 . . . no
H8A C8 H8C 109.46 . . . no
H8B C8 H8C 109.41 . . . no
N1 C9 H9A 109.45 . . . no
N1 C9 H9B 109.47 . . . no
N1 C9 H9C 109.44 . . . no
H9A C9 H9B 109.52 . . . no
H9A C9 H9C 109.46 . . . no
H9B C9 H9C 109.48 . . . no
N2 C10 H10A 108.83 . . . no
N2 C10 H10B 108.77 . . . no
C6 C10 H10A 108.77 . . . no
C6 C10 H10B 108.79 . . . no
H10A C10 H10B 107.65 . . . no
N2 C11 H11A 109.56 . . . no
N2 C11 H11B 109.44 . . . no
N2 C11 H11C 109.44 . . . no
H11A C11 H11B 109.50 . . . no
H11A C11 H11C 109.46 . . . no
H11B C11 H11C 109.42 . . . no
N2 C12 H12A 109.44 . . . no
N2 C12 H12B 109.46 . . . no
N2 C12 H12C 109.50 . . . no
H12A C12 H12B 109.45 . . . no
H12A C12 H12C 109.46 . . . no
H12B C12 H12C 109.51 . . . no
C4 C13 H13A 109.41 . . . no
C4 C13 H13B 109.51 . . . no
C4 C13 H13C 109.47 . . . no
H13A C13 H13B 109.48 . . . no
H13A C13 H13C 109.48 . . . no
H13B C13 H13C 109.48 . . . no
Cl3 C14 Cl3 111.7(3) . . 2_655 yes
Cl3 C14 H14A 109.29 . . . no
Cl3 C14 H14A 109.27 . . 2_655 no
Cl3 C14 H14A 109.27 2_655 . . no
H14A C14 H14A 107.98 . . 2_655 no
Cl3 C14 H14A 109.29 2_655 . 2_655 no

loop_
_geom_bond_atom_site_label_1
_geom_bond_atom_site_label_2
_geom_bond_distance
_geom_bond_site_symmetry_1
_geom_bond_site_symmetry_2
_geom_bond_publ_flag
V1 Cl1 2.3096(11) . . yes
V1 Cl2 2.3946(8) . . yes
V1 O1 1.5803(19) . . yes
V1 O2 1.9065(19) . . yes
V1 N1 2.157(2) . . yes
Cl3 C14 1.751(4) . . yes
O2 C1 1.341(3) . . yes
N1 C8 1.485(4) . . yes
N1 C9 1.485(4) . . yes
N1 C7 1.497(4) . . yes
N2 C11 1.482(4) . . yes
N2 C12 1.483(4) . . yes
N2 C10 1.496(4) . . yes
N2 H1 0.9760 . . no
C1 C6 1.399(4) . . no
C1 C2 1.399(3) . . no
C2 C3 1.390(4) . . no
C2 C7 1.487(4) . . no
C3 C4 1.385(5) . . no
C4 C5 1.382(5) . . no
C4 C13 1.510(6) . . no
C5 C6 1.386(4) . . no
C6 C10 1.503(4) . . no
C3 H3 0.9295 . . no
C5 H5 0.9305 . . no
C7 H7A 0.9708 . . no
C7 H7B 0.9702 . . no
C8 H8A 0.9597 . . no
C8 H8B 0.9612 . . no
C8 H8C 0.9604 . . no
C9 H9B 0.9595 . . no
C9 H9C 0.9606 . . no
C9 H9A 0.9600 . . no
C10 H10A 0.9708 . . no
C10 H10B 0.9695 . . no
C11 H11A 0.9592 . . no
C11 H11B 0.9600 . . no
C11 H11C 0.9609 . . no
C12 H12B 0.9594 . . no
C12 H12C 0.9598 . . no
C12 H12A 0.9603 . . no
C13 H13B 0.9593 . . no
C13 H13C 0.9601 . . no
C13 H13A 0.9601 . . no
C14 H14A 0.9694 . . no

loop_
_geom_contact_atom_site_label_1
_geom_contact_atom_site_label_2
_geom_contact_distance
_geom_contact_site_symmetry_1
_geom_contact_site_symmetry_2
_geom_contact_publ_flag
V1 C12 4.021(3) . 4_554 no
V1 C10 3.913(3) . 2_555 no
V1 H10B 3.1205 . 2_555 no
V1 H1 3.1662 . . no
V1 H12C 3.2451 . 4_554 no
Cl1 C14 3.6092(19) . . no
Cl1 C14 3.6092(19) . . no
Cl2 N2 3.375(2) . . no
Cl3 O1 3.081(2) . 7_555 no
Cl1 H9B 2.8312 . . no
Cl1 H3 3.0217 . 6_545 no
Cl1 H14A 2.7602 . . no
Cl1 H8C 2.7482 . . no
Cl2 H10B 3.0872 . 2_555 no
Cl2 H12B 2.9461 . 2_555 no
Cl2 H11C 2.9539 . 4_554 no
Cl2 H12C 2.9772 . 4_554 no
Cl2 H9A 2.8213 . 6_545 no
Cl2 H1 2.5148 . . no
Cl3 H5 3.0833 . 8_554 no
O1 C10 3.334(4) . 2_555 no
O1 Cl3 3.081(2) . 7_555 no
O1 C12 3.128(3) . 4_554 no
O2 C11 3.253(3) . . no
O2 N2 2.640(3) . . no
O2 C10 3.359(3) . 2_555 no
O1 H7B 2.8122 . . no
O1 H10B 2.8736 . 2_555 no
O1 H8B 2.7201 . . no
O1 H12C 2.4765 . 4_554 no
O2 H1 1.8699 . . no
O2 H9C 2.8594 . . no
O2 H10B 2.4757 . 2_555 no
N2 Cl2 3.375(2) . . no
N2 O2 2.640(3) . . no
C1 C11 3.440(4) . . no
C1 C9 3.330(4) . . no
C3 C11 3.316(5) . 7_556 no
C4 C11 3.524(5) . 7_556 no
C9 C1 3.330(4) . . no
C10 O2 3.359(3) . 2_555 no
C10 V1 3.913(3) . 2_555 no
C10 O1 3.334(4) . 2_555 no
C11 C4 3.524(5) . 7_556 no
C11 O2 3.253(3) . . no
C11 C3 3.316(5) . 7_556 no
C11 C1 3.440(4) . . no
C12 V1 4.021(3) . 4_555 no
C12 O1 3.128(3) . 4_555 no
C13 C13 3.591(8) . 3_566 no
C14 Cl1 3.609(2) . 2_655 no
C14 Cl1 3.6092(19) . . no
C1 H1 2.5906 . . no
C1 H9C 2.7677 . . no
C1 H11A 2.9169 . . no
C2 H9C 2.6338 . . no
C2 H9A 3.0700 . . no
C3 H11A 3.0270 . 7_556 no
C4 H11A 3.0604 . 7_556 no
C6 H11A 2.6683 . . no
C13 H13B 2.7979 . 3_566 no
H1 Cl2 2.5148 . . no
H1 O2 1.8699 . . no
H1 V1 3.1662 . . no
H1 C1 2.5906 . . no
H3 H7A 2.3478 . . no
H3 H13C 2.3488 . . no
H3 Cl1 3.0217 . 6_555 no
H5 Cl3 3.0833 . 8_455 no
H5 H10A 2.3437 . . no
H7A H3 2.3478 . . no
H7A H8A 2.2773 . . no
H7A H9A 2.4336 . . no
H7B H8B 2.4261 . . no
H7B O1 2.8122 . . no
H8A H9A 2.4342 . . no
H8A H7A 2.2773 . . no
H8B O1 2.7201 . . no
H8B H7B 2.4261 . . no
H8C Cl1 2.7482 . . no
H8C H9B 2.3705 . . no
H9A C2 3.0700 . . no
H9A H8A 2.4342 . . no
H9A Cl2 2.8213 . 6_555 no
H9A H7A 2.4336 . . no
H9B Cl1 2.8312 . . no
H9B H8C 2.3705 . . no
H9C C2 2.6338 . . no
H9C C1 2.7677 . . no
H9C O2 2.8594 . . no
H10A H11C 2.5199 . . no
H10A H12C 2.5574 . . no
H10A H5 2.3437 . . no
H10B H12B 2.3402 . . no
H10B V1 3.1205 . 2_555 no
H10B Cl2 3.0872 . 2_555 no
H10B O1 2.8736 . 2_555 no
H10B O2 2.4757 . 2_555 no
H11A C6 2.6683 . . no
H11A C3 3.0270 . 7_556 no
H11A C4 3.0604 . 7_556 no
H11A C1 2.9169 . . no
H11B H12A 2.4655 . . no
H11C Cl2 2.9539 . 4_555 no
H11C H10A 2.5199 . . no
H11C H12C 2.4957 . . no
H12A H11B 2.4655 . . no
H12B Cl2 2.9461 . 2_555 no
H12B H10B 2.3402 . . no
H12C H10A 2.5574 . . no
H12C H11C 2.4957 . . no
H12C V1 3.2451 . 4_555 no
H12C Cl2 2.9772 . 4_555 no
H12C O1 2.4765 . 4_555 no
H13B H13B 2.1448 . 3_566 no
H13B C13 2.7979 . 3_566 no
H13C H3 2.3488 . . no
H14A Cl1 2.7602 . . no

loop_
_geom_hbond_atom_site_label_D
_geom_hbond_atom_site_label_H
_geom_hbond_atom_site_label_A
_geom_hbond_distance_DH
_geom_hbond_distance_HA
_geom_hbond_distance_DA
_geom_hbond_angle_DHA
_geom_hbond_site_symmetry_A
_geom_hbond_publ_flag
N2 H1 Cl2 0.9760 2.5148 3.375(2) 147.00 . yes
N2 H1 O2 0.9760 1.8699 2.640(3) 133.64 . yes
C8 H8C Cl1 0.9604 2.7482 3.334(3) 120.02 . yes
C9 H9A Cl2 0.9600 2.8213 3.749(3) 162.77 6_555 yes
C10 H10B O2 0.9695 2.4757 3.359(3) 151.42 2_555 yes
C12 H12C O1 0.9598 2.4765 3.128(3) 125.05 4_555 yes
C14 H14A Cl1 0.9694 2.7602 3.6092(19) 146.59 . yes

loop_
_geom_torsion_atom_site_label_1
_geom_torsion_atom_site_label_2
_geom_torsion_atom_site_label_3
_geom_torsion_atom_site_label_4
_geom_torsion
_geom_torsion_site_symmetry_1
_geom_torsion_site_symmetry_2
_geom_torsion_site_symmetry_3
_geom_torsion_site_symmetry_4
_geom_torsion_publ_flag
Cl1 V1 O2 C1 95.5(2) . . . . no
Cl2 V1 O2 C1 173.9(2) . . . . no
O1 V1 O2 C1 -85.3(2) . . . . no
N1 V1 O2 C1 10.2(2) . . . . no
Cl1 V1 N1 C7 176.94(15) . . . . no
Cl1 V1 N1 C8 58.98(19) . . . . no
Cl1 V1 N1 C9 -61.83(18) . . . . no
Cl2 V1 N1 C7 -98.0(2) . . . . no
Cl2 V1 N1 C8 144.07(19) . . . . no
Cl2 V1 N1 C9 23.3(3) . . . . no
O1 V1 N1 C7 66.20(17) . . . . no
O1 V1 N1 C8 -51.8(2) . . . . no
O1 V1 N1 C9 -172.57(19) . . . . no
O2 V1 N1 C7 -43.91(16) . . . . no
O2 V1 N1 C8 -161.9(2) . . . . no
O2 V1 N1 C9 77.32(18) . . . . no
V1 O2 C1 C2 10.2(4) . . . . no
V1 O2 C1 C6 -169.19(18) . . . . no
V1 N1 C7 C2 67.3(2) . . . . no
C8 N1 C7 C2 -172.2(2) . . . . no
C9 N1 C7 C2 -54.8(3) . . . . no
C11 N2 C10 C6 62.9(3) . . . . no
C12 N2 C10 C6 -171.0(2) . . . . no
O2 C1 C2 C7 2.8(4) . . . . no
C6 C1 C2 C3 -0.2(4) . . . . no
O2 C1 C2 C3 -179.6(3) . . . . no
C2 C1 C6 C5 -0.4(4) . . . . no
C2 C1 C6 C10 174.1(2) . . . . no
O2 C1 C6 C10 -6.5(4) . . . . no
C6 C1 C2 C7 -177.8(2) . . . . no
O2 C1 C6 C5 179.1(2) . . . . no
C7 C2 C3 C4 177.8(3) . . . . no
C1 C2 C3 C4 0.2(5) . . . . no
C1 C2 C7 N1 -46.1(3) . . . . no
C3 C2 C7 N1 136.4(3) . . . . no
C2 C3 C4 C5 0.2(5) . . . . no
C2 C3 C4 C13 179.9(4) . . . . no
C13 C4 C5 C6 179.5(4) . . . . no
C3 C4 C5 C6 -0.8(5) . . . . no
C4 C5 C6 C1 0.9(4) . . . . no
C4 C5 C6 C10 -173.7(3) . . . . no
C1 C6 C10 N2 42.1(3) . . . . no
C5 C6 C10 N2 -143.5(2) . . . . no
